data_7013861
loop_
_publ_author_name
'Klappa, Jamie J.'
'Geers, Sarah A.'
'Schmidtke, Sarah J.'
'MacManus-Spencer, Laura A'
'McNeill, Kristopher'

_publ_section_title
;
 Pyridylpyrrolides as alternatives to cyclometalated phenylpyridine
 ligands: synthesis and characterization of luminescent zinc and boron
 pyridylpyrrolide complexes.
;
_journal_issue 6
_journal_name_full 'Dalton transactions (Cambridge, England : 2003)'
_journal_page_first 883
_journal_page_last 891
_journal_paper_doi 10.1039/b315523d
_journal_year 2004
_chemical_formula_moiety 'C17 H24 N2'
_chemical_formula_sum 'C17 H24 N2'
_chemical_formula_weight 256.38
_chemical_name_common 4
_chemical_name_systematic
;
?
;
_space_group_IT_number 33
_symmetry_cell_setting orthorhombic
_symmetry_space_group_name_Hall 'P 2c -2n'
_symmetry_space_group_name_H-M 'P n a 21'
_atom_sites_solution_hydrogens geom
_atom_sites_solution_primary direct
_atom_sites_solution_secondary difmap
_audit_creation_method SHELXL-97
_cell_angle_alpha 90.00
_cell_angle_beta 90.00
_cell_angle_gamma 90.00
_cell_formula_units_Z 8
_cell_length_a 19.140(5)
_cell_length_b 11.221(3)
_cell_length_c 14.373(4)
_cell_measurement_reflns_used 1818
_cell_measurement_temperature 173(2)
_cell_volume 3086.9(14)
_computing_cell_refinement 'SAINT, Bruker'
_computing_data_collection 'SMART, Bruker'
_computing_data_reduction 'SAINT, Bruker'
_computing_molecular_graphics 'SHELXTL, Bruker'
_computing_structure_refinement SHELXL-97
_computing_structure_solution SHELXS-97
_diffrn_ambient_temperature 173(2)
_diffrn_measured_fraction_theta_full 0.999
_diffrn_measured_fraction_theta_max 0.999
_diffrn_measurement_device_type 'Siemens SMART Platform CCD'
_diffrn_measurement_method 'area detector, omega scans'
_diffrn_radiation_monochromator graphite
_diffrn_radiation_source 'normal-focus sealed tube'
_diffrn_radiation_type MoK\a
_diffrn_radiation_wavelength 0.71073
_diffrn_reflns_av_R_equivalents 0.0424
_diffrn_reflns_av_sigmaI/netI 0.0456
_diffrn_reflns_limit_h_max 22
_diffrn_reflns_limit_h_min -22
_diffrn_reflns_limit_k_max 13
_diffrn_reflns_limit_k_min -10
_diffrn_reflns_limit_l_max 17
_diffrn_reflns_limit_l_min -17
_diffrn_reflns_number 16960
_diffrn_reflns_theta_full 25.07
_diffrn_reflns_theta_max 25.07
_diffrn_reflns_theta_min 2.10
_exptl_absorpt_coefficient_mu 0.065
_exptl_absorpt_correction_T_max 1.000000
_exptl_absorpt_correction_T_min 0.636283
_exptl_absorpt_correction_type mulit-scan
_exptl_absorpt_process_details 'SADABS, R. Blessing, 1995'
_exptl_crystal_colour white
_exptl_crystal_density_diffrn 1.103
_exptl_crystal_density_method 'not measured'
_exptl_crystal_description plate
_exptl_crystal_F_000 1120
_exptl_crystal_size_max 0.35
_exptl_crystal_size_mid 0.22
_exptl_crystal_size_min 0.10
_refine_diff_density_max 0.300
_refine_diff_density_min -0.353
_refine_diff_density_rms 0.073
_refine_ls_abs_structure_details 'Flack H D (1983), Acta Cryst. A39, 876-881'
_refine_ls_abs_structure_Flack 2(3)
_refine_ls_extinction_method none
_refine_ls_goodness_of_fit_ref 1.035
_refine_ls_hydrogen_treatment riding
_refine_ls_matrix_type full
_refine_ls_number_parameters 343
_refine_ls_number_reflns 5435
_refine_ls_number_restraints 1
_refine_ls_restrained_S_all 1.035
_refine_ls_R_factor_all 0.0687
_refine_ls_R_factor_gt 0.0611
_refine_ls_shift/su_max 0.000
_refine_ls_shift/su_mean 0.000
_refine_ls_structure_factor_coef Fsqd
_refine_ls_weighting_details 'calc w=1/[\s^2^(Fo^2^)+(0.1094P)^2^+0.3283P] where P=(Fo^2^+2Fc^2^)/3'
_refine_ls_weighting_scheme calc
_refine_ls_wR_factor_gt 0.1505
_refine_ls_wR_factor_ref 0.1556
_reflns_number_gt 4809
_reflns_number_total 5435
_reflns_threshold_expression >2sigma(I)
_cod_data_source_file b315523d.txt
_cod_data_source_block IV
_cod_original_cell_volume 3086.9(13)
_cod_original_sg_symbol_H-M Pna2(1)
_cod_database_code 7013861

loop_
_symmetry_equiv_pos_as_xyz
'x, y, z'
'-x, -y, z+1/2'
'x+1/2, -y+1/2, z'
'-x+1/2, y+1/2, z+1/2'

loop_
_atom_site_label
_atom_site_type_symbol
_atom_site_fract_x
_atom_site_fract_y
_atom_site_fract_z
_atom_site_U_iso_or_equiv
_atom_site_adp_type
_atom_site_occupancy
_atom_site_symmetry_multiplicity
_atom_site_calc_flag
_atom_site_refinement_flags
_atom_site_disorder_assembly
_atom_site_disorder_group
N1 N 0.20872(11) 0.3503(2) -0.30724(15) 0.0347(5) Uani 1 1 d . . .
N2 N 0.29996(9) 0.13863(17) -0.27732(13) 0.0247(4) Uani 1 1 d . . .
H2A H 0.2756 0.1459 -0.2257 0.030 Uiso 1 1 calc R . .
N3 N 0.20161(10) 0.1951(2) -0.12424(15) 0.0308(5) Uani 1 1 d . . .
N4 N 0.31038(10) 0.38139(18) -0.14853(14) 0.0255(4) Uani 1 1 d . . .
H4A H 0.2873 0.3775 -0.2014 0.031 Uiso 1 1 calc R . .
C1 C 0.14767(15) 0.4046(3) -0.3043(2) 0.0491(8) Uani 1 1 d . . .
H1B H 0.1425 0.4698 -0.2627 0.059 Uiso 1 1 calc R . .
C2 C 0.09078(17) 0.3727(4) -0.3577(3) 0.0570(9) Uani 1 1 d . . .
H2B H 0.0481 0.4156 -0.3540 0.068 Uiso 1 1 calc R . .
C3 C 0.09807(15) 0.2758(3) -0.4170(2) 0.0514(9) Uani 1 1 d . . .
H3B H 0.0601 0.2504 -0.4547 0.062 Uiso 1 1 calc R . .
C4 C 0.16016(13) 0.2180(3) -0.4204(2) 0.0371(6) Uani 1 1 d . . .
H4B H 0.1659 0.1511 -0.4602 0.044 Uiso 1 1 calc R . .
C5 C 0.21570(12) 0.2569(2) -0.36528(17) 0.0264(5) Uani 1 1 d . . .
C6 C 0.28258(12) 0.1910(2) -0.36162(16) 0.0249(5) Uani 1 1 d . . .
C7 C 0.33402(12) 0.1608(2) -0.42434(17) 0.0261(5) Uani 1 1 d . . .
C8 C 0.38208(12) 0.0877(2) -0.37563(17) 0.0280(6) Uani 1 1 d . . .
H8A H 0.4231 0.0531 -0.4011 0.034 Uiso 1 1 calc R . .
C9 C 0.35948(11) 0.0750(2) -0.28545(17) 0.0239(5) Uani 1 1 d . . .
C10 C 0.34143(13) 0.2053(3) -0.52525(17) 0.0344(6) Uani 1 1 d . . .
C11 C 0.3357(2) 0.3402(3) -0.5269(2) 0.0688(12) Uani 1 1 d . . .
H11A H 0.3406 0.3687 -0.5910 0.103 Uiso 1 1 calc R . .
H11B H 0.3728 0.3747 -0.4884 0.103 Uiso 1 1 calc R . .
H11C H 0.2901 0.3642 -0.5023 0.103 Uiso 1 1 calc R . .
C12 C 0.41202(17) 0.1672(5) -0.5640(2) 0.0729(13) Uani 1 1 d . . .
H12A H 0.4167 0.1956 -0.6281 0.109 Uiso 1 1 calc R . .
H12B H 0.4154 0.0800 -0.5629 0.109 Uiso 1 1 calc R . .
H12C H 0.4494 0.2013 -0.5258 0.109 Uiso 1 1 calc R . .
C13 C 0.28522(17) 0.1534(4) -0.58801(19) 0.0552(9) Uani 1 1 d . . .
H13A H 0.2916 0.1833 -0.6515 0.083 Uiso 1 1 calc R . .
H13B H 0.2391 0.1771 -0.5650 0.083 Uiso 1 1 calc R . .
H13C H 0.2888 0.0662 -0.5880 0.083 Uiso 1 1 calc R . .
C14 C 0.39053(12) 0.0081(2) -0.20379(18) 0.0301(6) Uani 1 1 d . . .
C15 C 0.33299(16) -0.0490(4) -0.1458(3) 0.0667(12) Uani 1 1 d . . .
H15A H 0.3059 -0.1037 -0.1848 0.100 Uiso 1 1 calc R . .
H15B H 0.3021 0.0132 -0.1213 0.100 Uiso 1 1 calc R . .
H15C H 0.3539 -0.0932 -0.0940 0.100 Uiso 1 1 calc R . .
C16 C 0.43925(15) -0.0886(3) -0.2387(2) 0.0436(7) Uani 1 1 d . . .
H16A H 0.4131 -0.1442 -0.2781 0.065 Uiso 1 1 calc R . .
H16B H 0.4590 -0.1318 -0.1856 0.065 Uiso 1 1 calc R . .
H16C H 0.4771 -0.0524 -0.2749 0.065 Uiso 1 1 calc R . .
C17 C 0.43254(18) 0.0952(3) -0.1436(2) 0.0564(9) Uani 1 1 d . . .
H17A H 0.4520 0.0527 -0.0899 0.085 Uiso 1 1 calc R . .
H17B H 0.4018 0.1592 -0.1218 0.085 Uiso 1 1 calc R . .
H17C H 0.4706 0.1293 -0.1805 0.085 Uiso 1 1 calc R . .
C18 C 0.13644(14) 0.1556(3) -0.1273(2) 0.0386(6) Uani 1 1 d . . .
H18A H 0.1257 0.0947 -0.1709 0.046 Uiso 1 1 calc R . .
C19 C 0.08295(13) 0.1972(3) -0.0710(2) 0.0402(7) Uani 1 1 d . . .
H19A H 0.0369 0.1665 -0.0761 0.048 Uiso 1 1 calc R . .
C20 C 0.09916(14) 0.2849(3) -0.0073(2) 0.0388(7) Uani 1 1 d . . .
H20A H 0.0643 0.3150 0.0334 0.047 Uiso 1 1 calc R . .
C21 C 0.16619(13) 0.3281(2) -0.00330(19) 0.0329(6) Uani 1 1 d . . .
H21A H 0.1779 0.3894 0.0396 0.040 Uiso 1 1 calc R . .
C22 C 0.21721(12) 0.2816(2) -0.06270(17) 0.0266(5) Uani 1 1 d . . .
C23 C 0.28767(12) 0.3321(2) -0.06570(16) 0.0267(5) Uani 1 1 d . . .
C24 C 0.33925(12) 0.3540(2) 0.00057(17) 0.0261(5) Uani 1 1 d . . .
C25 C 0.39181(12) 0.4205(2) -0.04564(17) 0.0260(5) Uani 1 1 d . . .
H25A H 0.4335 0.4495 -0.0178 0.031 Uiso 1 1 calc R . .
C26 C 0.37271(12) 0.4363(2) -0.13762(17) 0.0251(5) Uani 1 1 d . . .
C27 C 0.34538(13) 0.3083(3) 0.10050(18) 0.0318(6) Uani 1 1 d . . .
C28 C 0.3350(2) 0.4128(3) 0.1685(2) 0.0631(11) Uani 1 1 d . . .
H28A H 0.3682 0.4765 0.1537 0.095 Uiso 1 1 calc R . .
H28B H 0.3429 0.3852 0.2323 0.095 Uiso 1 1 calc R . .
H28C H 0.2872 0.4433 0.1628 0.095 Uiso 1 1 calc R . .
C29 C 0.29352(18) 0.2099(3) 0.1226(2) 0.0588(10) Uani 1 1 d . . .
H29A H 0.2458 0.2401 0.1148 0.088 Uiso 1 1 calc R . .
H29B H 0.3001 0.1835 0.1870 0.088 Uiso 1 1 calc R . .
H29C H 0.3011 0.1426 0.0804 0.088 Uiso 1 1 calc R . .
C30 C 0.41799(16) 0.2575(3) 0.1145(2) 0.0489(8) Uani 1 1 d . . .
H30A H 0.4529 0.3190 0.1008 0.073 Uiso 1 1 calc R . .
H30B H 0.4248 0.1896 0.0726 0.073 Uiso 1 1 calc R . .
H30C H 0.4232 0.2311 0.1791 0.073 Uiso 1 1 calc R . .
C31 C 0.41034(12) 0.4958(2) -0.21788(18) 0.0288(5) Uani 1 1 d . . .
C32 C 0.35882(14) 0.5691(3) -0.2753(2) 0.0448(7) Uani 1 1 d . . .
H32A H 0.3226 0.5166 -0.3006 0.067 Uiso 1 1 calc R . .
H32B H 0.3837 0.6081 -0.3266 0.067 Uiso 1 1 calc R . .
H32C H 0.3371 0.6298 -0.2357 0.067 Uiso 1 1 calc R . .
C33 C 0.46696(14) 0.5782(3) -0.1795(2) 0.0391(7) Uani 1 1 d . . .
H33A H 0.5005 0.5314 -0.1431 0.059 Uiso 1 1 calc R . .
H33B H 0.4455 0.6387 -0.1395 0.059 Uiso 1 1 calc R . .
H33C H 0.4912 0.6173 -0.2312 0.059 Uiso 1 1 calc R . .
C34 C 0.44381(15) 0.4006(3) -0.2794(2) 0.0411(7) Uani 1 1 d . . .
H34A H 0.4074 0.3484 -0.3045 0.062 Uiso 1 1 calc R . .
H34B H 0.4767 0.3534 -0.2423 0.062 Uiso 1 1 calc R . .
H34C H 0.4688 0.4391 -0.3307 0.062 Uiso 1 1 calc R . .

loop_
_atom_site_aniso_label
_atom_site_aniso_U_11
_atom_site_aniso_U_22
_atom_site_aniso_U_33
_atom_site_aniso_U_23
_atom_site_aniso_U_13
_atom_site_aniso_U_12
N1 0.0416(12) 0.0374(13) 0.0253(12) -0.0007(10) -0.0013(9) 0.0054(9)
N2 0.0296(9) 0.0333(11) 0.0111(10) 0.0019(8) 0.0003(8) 0.0002(8)
N3 0.0378(11) 0.0337(12) 0.0210(10) -0.0018(10) 0.0049(9) -0.0025(9)
N4 0.0333(10) 0.0313(11) 0.0119(10) 0.0021(8) -0.0002(8) -0.0013(8)
C1 0.0522(17) 0.0502(19) 0.0449(19) -0.0014(15) 0.0003(14) 0.0177(14)
C2 0.0452(17) 0.080(3) 0.046(2) 0.0017(19) -0.0050(15) 0.0266(16)
C3 0.0350(15) 0.080(2) 0.0390(19) -0.0008(17) -0.0111(13) 0.0041(14)
C4 0.0374(14) 0.0482(18) 0.0256(15) 0.0007(13) -0.0026(11) -0.0011(12)
C5 0.0317(12) 0.0323(13) 0.0153(11) 0.0062(10) 0.0001(10) -0.0014(10)
C6 0.0334(12) 0.0275(12) 0.0137(12) 0.0044(10) -0.0047(10) -0.0016(10)
C7 0.0313(12) 0.0332(14) 0.0136(12) 0.0020(10) -0.0027(9) -0.0006(10)
C8 0.0329(12) 0.0339(14) 0.0172(13) -0.0025(10) 0.0016(10) 0.0006(10)
C9 0.0301(11) 0.0264(13) 0.0154(12) 0.0004(9) -0.0034(9) -0.0023(9)
C10 0.0405(14) 0.0507(17) 0.0119(13) 0.0085(12) 0.0000(10) -0.0028(12)
C11 0.130(3) 0.054(2) 0.0224(16) 0.0163(15) -0.0016(18) -0.012(2)
C12 0.056(2) 0.134(4) 0.0279(18) 0.030(2) 0.0139(15) 0.018(2)
C13 0.071(2) 0.081(3) 0.0134(14) 0.0027(15) -0.0036(13) -0.0161(18)
C14 0.0343(12) 0.0351(14) 0.0210(14) 0.0042(11) -0.0046(10) 0.0023(11)
C15 0.0577(19) 0.089(3) 0.054(2) 0.050(2) 0.0027(17) 0.0102(18)
C16 0.0586(17) 0.0398(17) 0.0323(16) 0.0055(12) -0.0052(13) 0.0128(13)
C17 0.083(2) 0.0472(19) 0.0385(18) -0.0064(15) -0.0348(18) 0.0129(16)
C18 0.0436(14) 0.0438(16) 0.0283(14) -0.0062(13) 0.0015(12) -0.0103(12)
C19 0.0311(13) 0.0509(18) 0.0387(17) 0.0002(14) 0.0040(12) -0.0094(12)
C20 0.0357(14) 0.0480(17) 0.0328(16) -0.0048(14) 0.0104(12) 0.0014(12)
C21 0.0344(13) 0.0405(15) 0.0240(14) -0.0060(12) 0.0031(11) -0.0015(11)
C22 0.0348(13) 0.0277(14) 0.0172(12) 0.0042(10) -0.0014(10) 0.0019(10)
C23 0.0348(13) 0.0298(14) 0.0155(12) 0.0017(10) 0.0045(10) 0.0040(10)
C24 0.0321(12) 0.0318(14) 0.0143(12) 0.0003(10) -0.0002(9) 0.0019(10)
C25 0.0271(12) 0.0335(14) 0.0175(13) -0.0037(10) -0.0006(9) -0.0008(10)
C26 0.0317(11) 0.0262(13) 0.0175(12) 0.0007(10) 0.0022(10) 0.0027(9)
C27 0.0405(14) 0.0405(16) 0.0145(13) 0.0019(11) 0.0004(10) -0.0005(11)
C28 0.113(3) 0.061(2) 0.0150(14) 0.0002(14) 0.0087(16) 0.020(2)
C29 0.068(2) 0.080(3) 0.0281(16) 0.0307(17) -0.0086(14) -0.0190(18)
C30 0.0569(17) 0.068(2) 0.0218(15) 0.0104(14) -0.0072(13) 0.0061(15)
C31 0.0343(12) 0.0323(14) 0.0200(12) 0.0063(11) 0.0067(10) -0.0021(10)
C32 0.0503(15) 0.0527(19) 0.0313(16) 0.0196(14) 0.0010(13) -0.0020(14)
C33 0.0468(16) 0.0373(16) 0.0331(15) 0.0087(12) 0.0060(12) -0.0101(12)
C34 0.0548(16) 0.0441(17) 0.0243(15) 0.0016(12) 0.0138(12) -0.0006(13)

loop_
_atom_type_symbol
_atom_type_description
_atom_type_scat_dispersion_real
_atom_type_scat_dispersion_imag
_atom_type_scat_source
C C 0.0033 0.0016 'International Tables Vol C Tables 4.2.6.8 and 6.1.1.4'
H H 0.0000 0.0000 'International Tables Vol C Tables 4.2.6.8 and 6.1.1.4'
N N 0.0061 0.0033 'International Tables Vol C Tables 4.2.6.8 and 6.1.1.4'

loop_
_geom_angle_atom_site_label_1
_geom_angle_atom_site_label_2
_geom_angle_atom_site_label_3
_geom_angle
_geom_angle_site_symmetry_1
_geom_angle_site_symmetry_3
_geom_angle_publ_flag
C1 N1 C5 117.9(2) . . ?
C9 N2 C6 110.54(19) . . ?
C9 N2 H2A 124.7 . . ?
C6 N2 H2A 124.7 . . ?
C18 N3 C22 118.2(2) . . ?
C26 N4 C23 111.1(2) . . ?
C26 N4 H4A 124.5 . . ?
C23 N4 H4A 124.5 . . ?
N1 C1 C2 124.2(3) . . ?
N1 C1 H1B 117.9 . . ?
C2 C1 H1B 117.9 . . ?
C1 C2 C3 117.7(3) . . ?
C1 C2 H2B 121.1 . . ?
C3 C2 H2B 121.1 . . ?
C4 C3 C2 119.0(3) . . ?
C4 C3 H3B 120.5 . . ?
C2 C3 H3B 120.5 . . ?
C3 C4 C5 119.9(3) . . ?
C3 C4 H4B 120.1 . . ?
C5 C4 H4B 120.1 . . ?
N1 C5 C4 121.3(2) . . ?
N1 C5 C6 116.9(2) . . ?
C4 C5 C6 121.5(2) . . ?
C7 C6 N2 107.2(2) . . ?
C7 C6 C5 135.9(2) . . ?
N2 C6 C5 116.8(2) . . ?
C6 C7 C8 106.5(2) . . ?
C6 C7 C10 127.0(2) . . ?
C8 C7 C10 126.4(2) . . ?
C9 C8 C7 108.7(2) . . ?
C9 C8 H8A 125.6 . . ?
C7 C8 H8A 125.6 . . ?
N2 C9 C8 107.0(2) . . ?
N2 C9 C14 121.8(2) . . ?
C8 C9 C14 131.2(2) . . ?
C11 C10 C13 108.8(3) . . ?
C11 C10 C12 109.8(3) . . ?
C13 C10 C12 107.7(3) . . ?
C11 C10 C7 109.4(2) . . ?
C13 C10 C7 111.7(2) . . ?
C12 C10 C7 109.5(2) . . ?
C10 C11 H11A 109.5 . . ?
C10 C11 H11B 109.5 . . ?
H11A C11 H11B 109.5 . . ?
C10 C11 H11C 109.5 . . ?
H11A C11 H11C 109.5 . . ?
H11B C11 H11C 109.5 . . ?
C10 C12 H12A 109.5 . . ?
C10 C12 H12B 109.5 . . ?
H12A C12 H12B 109.5 . . ?
C10 C12 H12C 109.5 . . ?
H12A C12 H12C 109.5 . . ?
H12B C12 H12C 109.5 . . ?
C10 C13 H13A 109.5 . . ?
C10 C13 H13B 109.5 . . ?
H13A C13 H13B 109.5 . . ?
C10 C13 H13C 109.5 . . ?
H13A C13 H13C 109.5 . . ?
H13B C13 H13C 109.5 . . ?
C9 C14 C16 109.9(2) . . ?
C9 C14 C15 110.4(2) . . ?
C16 C14 C15 109.0(3) . . ?
C9 C14 C17 109.1(2) . . ?
C16 C14 C17 108.7(2) . . ?
C15 C14 C17 109.8(3) . . ?
C14 C15 H15A 109.5 . . ?
C14 C15 H15B 109.5 . . ?
H15A C15 H15B 109.5 . . ?
C14 C15 H15C 109.5 . . ?
H15A C15 H15C 109.5 . . ?
H15B C15 H15C 109.5 . . ?
C14 C16 H16A 109.5 . . ?
C14 C16 H16B 109.5 . . ?
H16A C16 H16B 109.5 . . ?
C14 C16 H16C 109.5 . . ?
H16A C16 H16C 109.5 . . ?
H16B C16 H16C 109.5 . . ?
C14 C17 H17A 109.5 . . ?
C14 C17 H17B 109.5 . . ?
H17A C17 H17B 109.5 . . ?
C14 C17 H17C 109.5 . . ?
H17A C17 H17C 109.5 . . ?
H17B C17 H17C 109.5 . . ?
N3 C18 C19 124.3(3) . . ?
N3 C18 H18A 117.8 . . ?
C19 C18 H18A 117.8 . . ?
C20 C19 C18 117.5(2) . . ?
C20 C19 H19A 121.3 . . ?
C18 C19 H19A 121.3 . . ?
C21 C20 C19 119.3(2) . . ?
C21 C20 H20A 120.3 . . ?
C19 C20 H20A 120.3 . . ?
C20 C21 C22 119.7(3) . . ?
C20 C21 H21A 120.2 . . ?
C22 C21 H21A 120.2 . . ?
N3 C22 C21 121.0(2) . . ?
N3 C22 C23 117.7(2) . . ?
C21 C22 C23 121.1(2) . . ?
N4 C23 C24 107.2(2) . . ?
N4 C23 C22 118.0(2) . . ?
C24 C23 C22 134.5(2) . . ?
C23 C24 C25 106.0(2) . . ?
C23 C24 C27 129.6(2) . . ?
C25 C24 C27 124.2(2) . . ?
C26 C25 C24 109.1(2) . . ?
C26 C25 H25A 125.4 . . ?
C24 C25 H25A 125.4 . . ?
N4 C26 C25 106.6(2) . . ?
N4 C26 C31 122.1(2) . . ?
C25 C26 C31 131.2(2) . . ?
C30 C27 C29 107.3(3) . . ?
C30 C27 C24 108.7(2) . . ?
C29 C27 C24 113.0(2) . . ?
C30 C27 C28 108.7(3) . . ?
C29 C27 C28 109.6(3) . . ?
C24 C27 C28 109.3(2) . . ?
C27 C28 H28A 109.5 . . ?
C27 C28 H28B 109.5 . . ?
H28A C28 H28B 109.5 . . ?
C27 C28 H28C 109.5 . . ?
H28A C28 H28C 109.5 . . ?
H28B C28 H28C 109.5 . . ?
C27 C29 H29A 109.5 . . ?
C27 C29 H29B 109.5 . . ?
H29A C29 H29B 109.5 . . ?
C27 C29 H29C 109.5 . . ?
H29A C29 H29C 109.5 . . ?
H29B C29 H29C 109.5 . . ?
C27 C30 H30A 109.5 . . ?
C27 C30 H30B 109.5 . . ?
H30A C30 H30B 109.5 . . ?
C27 C30 H30C 109.5 . . ?
H30A C30 H30C 109.5 . . ?
H30B C30 H30C 109.5 . . ?
C26 C31 C32 110.01(19) . . ?
C26 C31 C34 109.4(2) . . ?
C32 C31 C34 109.6(2) . . ?
C26 C31 C33 109.2(2) . . ?
C32 C31 C33 109.1(2) . . ?
C34 C31 C33 109.6(2) . . ?
C31 C32 H32A 109.5 . . ?
C31 C32 H32B 109.5 . . ?
H32A C32 H32B 109.5 . . ?
C31 C32 H32C 109.5 . . ?
H32A C32 H32C 109.5 . . ?
H32B C32 H32C 109.5 . . ?
C31 C33 H33A 109.5 . . ?
C31 C33 H33B 109.5 . . ?
H33A C33 H33B 109.5 . . ?
C31 C33 H33C 109.5 . . ?
H33A C33 H33C 109.5 . . ?
H33B C33 H33C 109.5 . . ?
C31 C34 H34A 109.5 . . ?
C31 C34 H34B 109.5 . . ?
H34A C34 H34B 109.5 . . ?
C31 C34 H34C 109.5 . . ?
H34A C34 H34C 109.5 . . ?
H34B C34 H34C 109.5 . . ?

loop_
_geom_bond_atom_site_label_1
_geom_bond_atom_site_label_2
_geom_bond_distance
_geom_bond_site_symmetry_2
_geom_bond_publ_flag
N1 C1 1.319(3) . ?
N1 C5 1.346(3) . ?
N2 C9 1.350(3) . ?
N2 C6 1.387(3) . ?
N2 H2A 0.8800 . ?
N3 C18 1.325(3) . ?
N3 C22 1.347(3) . ?
N4 C26 1.352(3) . ?
N4 C23 1.383(3) . ?
N4 H4A 0.8800 . ?
C1 C2 1.379(5) . ?
C1 H1B 0.9500 . ?
C2 C3 1.390(5) . ?
C2 H2B 0.9500 . ?
C3 C4 1.355(4) . ?
C3 H3B 0.9500 . ?
C4 C5 1.396(4) . ?
C4 H4B 0.9500 . ?
C5 C6 1.479(3) . ?
C6 C7 1.377(4) . ?
C7 C8 1.418(4) . ?
C7 C10 1.541(3) . ?
C8 C9 1.374(4) . ?
C8 H8A 0.9500 . ?
C9 C14 1.515(3) . ?
C10 C11 1.517(5) . ?
C10 C13 1.520(4) . ?
C10 C12 1.523(4) . ?
C11 H11A 0.9800 . ?
C11 H11B 0.9800 . ?
C11 H11C 0.9800 . ?
C12 H12A 0.9800 . ?
C12 H12B 0.9800 . ?
C12 H12C 0.9800 . ?
C13 H13A 0.9800 . ?
C13 H13B 0.9800 . ?
C13 H13C 0.9800 . ?
C14 C16 1.516(4) . ?
C14 C15 1.522(4) . ?
C14 C17 1.533(4) . ?
C15 H15A 0.9800 . ?
C15 H15B 0.9800 . ?
C15 H15C 0.9800 . ?
C16 H16A 0.9800 . ?
C16 H16B 0.9800 . ?
C16 H16C 0.9800 . ?
C17 H17A 0.9800 . ?
C17 H17B 0.9800 . ?
C17 H17C 0.9800 . ?
C18 C19 1.386(4) . ?
C18 H18A 0.9500 . ?
C19 C20 1.380(4) . ?
C19 H19A 0.9500 . ?
C20 C21 1.373(4) . ?
C20 H20A 0.9500 . ?
C21 C22 1.398(4) . ?
C21 H21A 0.9500 . ?
C22 C23 1.463(3) . ?
C23 C24 1.394(4) . ?
C24 C25 1.418(3) . ?
C24 C27 1.529(4) . ?
C25 C26 1.383(4) . ?
C25 H25A 0.9500 . ?
C26 C31 1.515(3) . ?
C27 C30 1.515(4) . ?
C27 C29 1.519(4) . ?
C27 C28 1.539(4) . ?
C28 H28A 0.9800 . ?
C28 H28B 0.9800 . ?
C28 H28C 0.9800 . ?
C29 H29A 0.9800 . ?
C29 H29B 0.9800 . ?
C29 H29C 0.9800 . ?
C30 H30A 0.9800 . ?
C30 H30B 0.9800 . ?
C30 H30C 0.9800 . ?
C31 C32 1.527(4) . ?
C31 C34 1.527(4) . ?
C31 C33 1.527(4) . ?
C32 H32A 0.9800 . ?
C32 H32B 0.9800 . ?
C32 H32C 0.9800 . ?
C33 H33A 0.9800 . ?
C33 H33B 0.9800 . ?
C33 H33C 0.9800 . ?
C34 H34A 0.9800 . ?
C34 H34B 0.9800 . ?
C34 H34C 0.9800 . ?

loop_
_geom_hbond_atom_site_label_D
_geom_hbond_atom_site_label_H
_geom_hbond_atom_site_label_A
_geom_hbond_distance_DH
_geom_hbond_distance_HA
_geom_hbond_distance_DA
_geom_hbond_angle_DHA
_geom_hbond_site_symmetry_A
N2 H2A N3 0.88 2.11 2.964(3) 164.6 .
N4 H4A N1 0.88 2.16 3.019(3) 164.6 .

loop_
_geom_torsion_atom_site_label_1
_geom_torsion_atom_site_label_2
_geom_torsion_atom_site_label_3
_geom_torsion_atom_site_label_4
_geom_torsion
_geom_torsion_site_symmetry_1
_geom_torsion_site_symmetry_2
_geom_torsion_site_symmetry_3
_geom_torsion_site_symmetry_4
_geom_torsion_publ_flag
C5 N1 C1 C2 -0.8(5) . . . . ?
N1 C1 C2 C3 1.3(5) . . . . ?
C1 C2 C3 C4 -0.5(5) . . . . ?
C2 C3 C4 C5 -0.5(5) . . . . ?
C1 N1 C5 C4 -0.3(4) . . . . ?
C1 N1 C5 C6 -174.9(3) . . . . ?
C3 C4 C5 N1 1.0(4) . . . . ?
C3 C4 C5 C6 175.4(3) . . . . ?
C9 N2 C6 C7 -1.2(3) . . . . ?
C9 N2 C6 C5 175.80(19) . . . . ?
N1 C5 C6 C7 -123.6(3) . . . . ?
C4 C5 C6 C7 61.8(4) . . . . ?
N1 C5 C6 N2 60.6(3) . . . . ?
C4 C5 C6 N2 -114.1(3) . . . . ?
N2 C6 C7 C8 0.7(3) . . . . ?
C5 C6 C7 C8 -175.4(3) . . . . ?
N2 C6 C7 C10 -174.8(2) . . . . ?
C5 C6 C7 C10 9.1(5) . . . . ?
C6 C7 C8 C9 -0.1(3) . . . . ?
C10 C7 C8 C9 175.5(2) . . . . ?
C6 N2 C9 C8 1.1(3) . . . . ?
C6 N2 C9 C14 -179.9(2) . . . . ?
C7 C8 C9 N2 -0.6(3) . . . . ?
C7 C8 C9 C14 -179.5(2) . . . . ?
C6 C7 C10 C11 49.8(4) . . . . ?
C8 C7 C10 C11 -124.9(3) . . . . ?
C6 C7 C10 C13 -70.7(4) . . . . ?
C8 C7 C10 C13 114.6(3) . . . . ?
C6 C7 C10 C12 170.1(3) . . . . ?
C8 C7 C10 C12 -4.6(4) . . . . ?
N2 C9 C14 C16 159.2(2) . . . . ?
C8 C9 C14 C16 -22.1(4) . . . . ?
N2 C9 C14 C15 39.0(4) . . . . ?
C8 C9 C14 C15 -142.3(3) . . . . ?
N2 C9 C14 C17 -81.7(3) . . . . ?
C8 C9 C14 C17 97.0(3) . . . . ?
C22 N3 C18 C19 -0.2(4) . . . . ?
N3 C18 C19 C20 -0.5(5) . . . . ?
C18 C19 C20 C21 1.1(4) . . . . ?
C19 C20 C21 C22 -1.0(4) . . . . ?
C18 N3 C22 C21 0.3(4) . . . . ?
C18 N3 C22 C23 -174.6(2) . . . . ?
C20 C21 C22 N3 0.3(4) . . . . ?
C20 C21 C22 C23 175.0(3) . . . . ?
C26 N4 C23 C24 -1.7(3) . . . . ?
C26 N4 C23 C22 172.9(2) . . . . ?
N3 C22 C23 N4 57.0(3) . . . . ?
C21 C22 C23 N4 -117.9(3) . . . . ?
N3 C22 C23 C24 -130.2(3) . . . . ?
C21 C22 C23 C24 54.9(4) . . . . ?
N4 C23 C24 C25 1.6(3) . . . . ?
C22 C23 C24 C25 -171.7(3) . . . . ?
N4 C23 C24 C27 -172.6(2) . . . . ?
C22 C23 C24 C27 14.1(5) . . . . ?
C23 C24 C25 C26 -1.0(3) . . . . ?
C27 C24 C25 C26 173.6(2) . . . . ?
C23 N4 C26 C25 1.1(3) . . . . ?
C23 N4 C26 C31 178.7(2) . . . . ?
C24 C25 C26 N4 -0.1(3) . . . . ?
C24 C25 C26 C31 -177.4(2) . . . . ?
C23 C24 C27 C30 130.0(3) . . . . ?
C25 C24 C27 C30 -43.2(3) . . . . ?
C23 C24 C27 C29 11.0(4) . . . . ?
C25 C24 C27 C29 -162.3(3) . . . . ?
C23 C24 C27 C28 -111.4(3) . . . . ?
C25 C24 C27 C28 75.3(3) . . . . ?
N4 C26 C31 C32 44.3(3) . . . . ?
C25 C26 C31 C32 -138.7(3) . . . . ?
N4 C26 C31 C34 -76.1(3) . . . . ?
C25 C26 C31 C34 100.9(3) . . . . ?
N4 C26 C31 C33 164.1(2) . . . . ?
C25 C26 C31 C33 -19.0(4) . . . . ?
